data_1560975
loop_
_publ_author_name
'Cramer, Alisha J.'
'Cole, Jacqueline M.'

_publ_section_title
;
 Host-guest prospects of neodymium and gadolinium ultraphosphate
 frameworks for nuclear waste storage: Multi-temperature topological
 analysis of nanoporous cages in RP5O14
;
_journal_name_full 'Journal of Solid State Chemistry'
_journal_page_first 250
_journal_page_last 257
_journal_paper_doi 10.1016/j.jssc.2018.07.020
_journal_volume 266
_journal_year 2018
_chemical_formula_sum 'Nd O14 P5'
_chemical_formula_weight 523.09
_space_group_IT_number 14
_space_group_name_Hall '-P 2ybc'
_space_group_name_H-M_alt 'P 1 21/c 1'
_symmetry_cell_setting monoclinic
_symmetry_space_group_name_H-M 'P 1 21/c 1'
_atom_sites_solution_hydrogens none
_atom_sites_solution_primary direct
_atom_sites_solution_secondary difmap
_audit_creation_method SHELXL-97
_cell_angle_alpha 90.00
_cell_angle_beta 90.00
_cell_angle_gamma 90.00
_cell_formula_units_Z 4
_cell_length_a 8.83(3)
_cell_length_b 8.88(3)
_cell_length_c 12.97(5)
_cell_measurement_reflns_used 512
_cell_measurement_temperature 420(2)
_cell_measurement_theta_max 28.28
_cell_measurement_theta_min 2.0
_cell_volume 1017(6)
_computing_cell_refinement
;
Rigaku CrystalClear-SM Expert 2.0
;
_computing_data_collection 'Rigaku CrystalClear-SM Expert 2.0'
_computing_data_reduction
;
Rigaku CrystalClear-SM Expert 2.0
;
_computing_molecular_graphics
;
SHELXTL-PLUS (Sheldrick, 1995)
;
_computing_publication_material 'SHELXL-97 (Sheldrick, 1997)'
_computing_structure_refinement 'SHELXL-97 (Sheldrick, 1997)'
_computing_structure_solution 'SHELXS-97 (Sheldrick, 1990)'
_diffrn_ambient_temperature 420(2)
_diffrn_measured_fraction_theta_full 0.821
_diffrn_measured_fraction_theta_max 0.821
_diffrn_measurement_device_type 'Rigaku Saturn 724+ CCD'
_diffrn_measurement_method '\w scans'
_diffrn_radiation_monochromator graphite
_diffrn_radiation_source 'fine-focus sealed tube'
_diffrn_radiation_type MoK\a
_diffrn_radiation_wavelength 0.71073
_diffrn_reflns_av_R_equivalents 0.1068
_diffrn_reflns_av_sigmaI/netI 0.0710
_diffrn_reflns_limit_h_max 11
_diffrn_reflns_limit_h_min -11
_diffrn_reflns_limit_k_max 11
_diffrn_reflns_limit_k_min -10
_diffrn_reflns_limit_l_max 13
_diffrn_reflns_limit_l_min -17
_diffrn_reflns_number 6421
_diffrn_reflns_theta_full 28.28
_diffrn_reflns_theta_max 28.28
_diffrn_reflns_theta_min 1.57
_diffrn_standards_decay_% 0
_diffrn_standards_interval_count 0
_diffrn_standards_interval_time 0
_diffrn_standards_number 0
_exptl_absorpt_coefficient_mu 5.979
_exptl_absorpt_correction_T_max 0.743
_exptl_absorpt_correction_T_min 0.317
_exptl_absorpt_correction_type empirical
_exptl_absorpt_process_details
;
T. Higashi, ABSCOR, empirical absorption correction
;
_exptl_crystal_colour purple
_exptl_crystal_density_diffrn 3.416
_exptl_crystal_density_method 'not measured'
_exptl_crystal_description plate
_exptl_crystal_F_000 988
_exptl_crystal_size_max 0.2
_exptl_crystal_size_mid 0.2
_exptl_crystal_size_min 0.05
_refine_diff_density_max 2.174
_refine_diff_density_min -2.287
_refine_diff_density_rms 0.358
_refine_ls_extinction_coef 0.0120(14)
_refine_ls_extinction_expression Fc^*^=kFc[1+0.001xFc^2^\l^3^/sin(2\q)]^-1/4^
_refine_ls_extinction_method SHELXL
_refine_ls_goodness_of_fit_ref 1.046
_refine_ls_hydrogen_treatment none
_refine_ls_matrix_type full
_refine_ls_number_parameters 183
_refine_ls_number_reflns 2071
_refine_ls_number_restraints 0
_refine_ls_restrained_S_all 1.046
_refine_ls_R_factor_all 0.0535
_refine_ls_R_factor_gt 0.0511
_refine_ls_shift/su_max 0.001
_refine_ls_shift/su_mean 0.000
_refine_ls_structure_factor_coef Fsqd
_refine_ls_weighting_details 'calc w=1/[\s^2^(Fo^2^)+(0.1126P)^2^+0.0000P] where P=(Fo^2^+2Fc^2^)/3'
_refine_ls_weighting_scheme calc
_refine_ls_wR_factor_gt 0.1427
_refine_ls_wR_factor_ref 0.1464
_reflns_number_gt 1895
_reflns_number_total 2071
_reflns_threshold_expression >2sigma(I)
_cod_data_source_file nd_013_420_d2.cif
_cod_data_source_block nd_013_420_d2
_cod_original_sg_symbol_H-M P2(1)/c
_cod_database_code 1560975

loop_
_symmetry_equiv_pos_as_xyz
'x, y, z'
'-x, y+1/2, -z+1/2'
'-x, -y, -z'
'x, -y-1/2, z-1/2'

loop_
_atom_site_label
_atom_site_type_symbol
_atom_site_fract_x
_atom_site_fract_y
_atom_site_fract_z
_atom_site_U_iso_or_equiv
_atom_site_adp_type
_atom_site_occupancy
_atom_site_symmetry_multiplicity
_atom_site_calc_flag
_atom_site_refinement_flags
_atom_site_disorder_assembly
_atom_site_disorder_group
Nd1 Nd 0.77683(3) 0.18975(3) 1.00013(5) 0.0112(3) Uani 1 1 d . . .
P1 P 1.2628(5) 0.4502(2) 1.16356(18) 0.0120(8) Uani 1 1 d . . .
P2 P 1.2651(5) 0.4497(2) 0.83546(18) 0.0117(7) Uani 1 1 d . . .
P3 P 0.5001(5) 0.0016(4) 1.17451(12) 0.0120(3) Uani 1 1 d . . .
P4 P 1.18626(18) 0.24641(16) 1.0006(2) 0.0126(4) Uani 1 1 d . . .
P5 P 1.0015(6) 0.0006(4) 1.20456(12) 0.0139(4) Uani 1 1 d . . .
O1 O 1.1060(11) 0.4168(9) 1.2144(7) 0.026(2) Uani 1 1 d . . .
O2 O 1.3865(13) 0.4128(9) 0.7522(7) 0.027(2) Uani 1 1 d . . .
O3 O 1.2103(7) 0.0868(6) 1.0071(5) 0.0226(12) Uani 1 1 d . . .
O4 O 1.285(2) 0.3131(5) 0.9055(5) 0.020(2) Uani 1 1 d . . .
O5 O 1.0323(6) 0.3134(4) 1.0045(6) 0.0188(10) Uani 1 1 d . . .
O6 O 1.286(2) 0.3128(6) 1.0923(5) 0.020(2) Uani 1 1 d . . .
O7 O 0.7281(16) 0.4082(7) 1.1139(5) 0.027(2) Uani 1 1 d . . .
O8 O 0.5799(11) 0.1158(8) 1.1162(5) 0.0144(17) Uani 1 1 d . . .
O9 O 0.9195(12) 0.1230(9) 1.1483(5) 0.0168(17) Uani 1 1 d . . .
O10 O 0.5818(13) 0.1217(9) 0.8765(6) 0.024(2) Uani 1 1 d . . .
O11 O 0.9067(13) 0.1106(9) 0.8465(6) 0.027(2) Uani 1 1 d . . .
O12 O 0.7233(17) 0.4036(7) 0.8862(5) 0.0269(19) Uani 1 1 d . . .
O13 O 1.3876(12) 0.4200(8) 1.2452(6) 0.019(2) Uani 1 1 d . . .
O14 O 1.1145(13) 0.4116(10) 0.7782(8) 0.028(2) Uani 1 1 d . . .

loop_
_atom_site_aniso_label
_atom_site_aniso_U_11
_atom_site_aniso_U_22
_atom_site_aniso_U_33
_atom_site_aniso_U_23
_atom_site_aniso_U_13
_atom_site_aniso_U_12
Nd1 0.0130(3) 0.0083(3) 0.0123(3) -0.0004(2) 0.0071(7) -0.00031(8)
P1 0.015(2) 0.0093(9) 0.0115(12) -0.0015(9) 0.0038(15) 0.0014(10)
P2 0.0154(19) 0.0090(10) 0.0106(12) -0.0022(9) 0.0055(14) -0.0019(10)
P3 0.0122(6) 0.0112(6) 0.0126(6) 0.0004(13) 0.0063(18) 0.0002(5)
P4 0.0168(7) 0.0078(7) 0.0131(7) 0.0014(10) 0.0107(15) -0.0002(5)
P5 0.0141(7) 0.0150(7) 0.0127(7) 0.0021(12) 0.0101(15) 0.0013(5)
O1 0.023(5) 0.022(4) 0.032(5) -0.020(3) 0.006(4) -0.011(4)
O2 0.030(6) 0.019(3) 0.032(5) 0.000(4) 0.018(5) 0.003(4)
O3 0.039(3) 0.007(2) 0.022(3) 0.001(3) -0.010(5) 0.0027(18)
O4 0.013(5) 0.026(4) 0.020(3) 0.005(3) 0.004(7) 0.008(4)
O5 0.013(2) 0.022(2) 0.021(2) -0.002(3) 0.001(5) -0.0001(14)
O6 0.022(6) 0.026(3) 0.013(3) -0.012(2) -0.004(7) 0.000(5)
O7 0.033(5) 0.018(3) 0.029(3) -0.015(3) 0.013(5) -0.001(5)
O8 0.012(4) 0.015(3) 0.016(3) 0.002(2) 0.006(3) -0.006(3)
O9 0.017(4) 0.026(4) 0.007(3) 0.006(3) -0.006(3) -0.001(3)
O10 0.031(5) 0.015(4) 0.026(4) -0.004(3) -0.015(5) 0.001(4)
O11 0.028(5) 0.012(3) 0.042(5) -0.005(3) 0.003(4) 0.002(3)
O12 0.035(5) 0.013(3) 0.032(3) 0.006(3) 0.006(5) -0.003(5)
O13 0.039(6) 0.007(3) 0.011(3) -0.001(3) -0.017(4) -0.006(4)
O14 0.032(6) 0.021(4) 0.032(5) -0.001(3) -0.020(4) -0.003(5)

loop_
_atom_type_symbol
_atom_type_description
_atom_type_scat_dispersion_real
_atom_type_scat_dispersion_imag
_atom_type_scat_source
O O 0.0106 0.0060 'International Tables Vol C Tables 4.2.6.8 and 6.1.1.4'
P P 0.1023 0.0942 'International Tables Vol C Tables 4.2.6.8 and 6.1.1.4'
Nd Nd -0.1943 3.0179 'International Tables Vol C Tables 4.2.6.8 and 6.1.1.4'

loop_
_geom_angle_atom_site_label_1
_geom_angle_atom_site_label_2
_geom_angle_atom_site_label_3
_geom_angle
_geom_angle_site_symmetry_1
_geom_angle_site_symmetry_3
O9 Nd1 O8 78.9(4) . .
O9 Nd1 O11 110.2(3) . .
O8 Nd1 O11 142.0(4) . .
O9 Nd1 O10 148.1(4) . .
O8 Nd1 O10 80.3(3) . .
O11 Nd1 O10 73.6(4) . .
O9 Nd1 O12 141.6(3) . .
O8 Nd1 O12 116.9(4) . .
O11 Nd1 O12 79.6(4) . .
O10 Nd1 O12 70.0(4) . .
O9 Nd1 O3 75.9(2) . 3_757
O8 Nd1 O3 77.5(3) . 3_757
O11 Nd1 O3 69.8(2) . 3_757
O10 Nd1 O3 76.1(3) . 3_757
O12 Nd1 O3 139.4(3) . 3_757
O9 Nd1 O7 78.8(4) . .
O8 Nd1 O7 73.4(3) . .
O11 Nd1 O7 143.7(3) . .
O10 Nd1 O7 117.7(4) . .
O12 Nd1 O7 73.7(4) . .
O3 Nd1 O7 144.4(2) 3_757 .
O9 Nd1 O5 67.3(3) . .
O8 Nd1 O5 139.4(3) . .
O11 Nd1 O5 73.6(3) . .
O10 Nd1 O5 139.6(3) . .
O12 Nd1 O5 81.2(4) . .
O3 Nd1 O5 113.4(2) 3_757 .
O7 Nd1 O5 78.4(4) . .
O12 P1 O6 115.3(5) 3_767 .
O12 P1 O13 113.4(7) 3_767 .
O6 P1 O13 100.2(8) . .
O12 P1 O1 115.5(7) 3_767 .
O6 P1 O1 102.7(8) . .
O13 P1 O1 108.0(5) . .
O7 P2 O4 115.2(6) 3_767 .
O7 P2 O2 118.5(6) 3_767 .
O4 P2 O2 99.6(7) . .
O7 P2 O14 116.6(7) 3_767 .
O4 P2 O14 102.0(8) . .
O2 P2 O14 102.2(6) . .
O8 P3 O10 121.7(4) . 3_657
O8 P3 O13 110.7(6) . 2_747
O10 P3 O13 105.0(5) 3_657 2_747
O8 P3 O2 107.4(5) . 4_466
O10 P3 O2 109.1(6) 3_657 4_466
O13 P3 O2 101.0(4) 2_747 4_466
O3 P4 O5 122.0(3) . .
O3 P4 O6 103.9(4) . .
O5 P4 O6 109.4(7) . .
O3 P4 O4 109.0(4) . .
O5 P4 O4 111.8(7) . .
O6 P4 O4 97.8(4) . .
O11 P5 O9 123.2(4) 3_757 .
O11 P5 O14 105.1(7) 3_757 4_566
O9 P5 O14 103.9(6) . 4_566
O11 P5 O1 108.5(5) 3_757 2_747
O9 P5 O1 111.8(6) . 2_747
O14 P5 O1 101.9(4) 4_566 2_747
P1 O1 P5 135.6(6) . 2_757
P2 O2 P3 139.7(6) . 4_665
P4 O3 Nd1 171.9(4) . 3_757
P2 O4 P4 133.0(11) . .
P4 O5 Nd1 130.3(3) . .
P1 O6 P4 131.8(13) . .
P2 O7 Nd1 164.2(7) 3_767 .
P3 O8 Nd1 151.0(5) . .
P5 O9 Nd1 146.4(4) . .
P3 O10 Nd1 146.2(5) 3_657 .
P5 O11 Nd1 148.3(5) 3_757 .
P1 O12 Nd1 160.4(9) 3_767 .
P1 O13 P3 143.2(5) . 2_757
P2 O14 P5 135.7(7) . 4_565

loop_
_geom_bond_atom_site_label_1
_geom_bond_atom_site_label_2
_geom_bond_distance
_geom_bond_site_symmetry_2
Nd1 O9 2.373(10) .
Nd1 O8 2.392(9) .
Nd1 O11 2.404(11) .
Nd1 O10 2.429(11) .
Nd1 O12 2.453(10) .
Nd1 O3 2.461(11) 3_757
Nd1 O7 2.476(9) .
Nd1 O5 2.510(9) .
P1 O12 1.455(8) 3_767
P1 O6 1.545(7) .
P1 O13 1.552(11) .
P1 O1 1.563(11) .
P2 O7 1.424(8) 3_767
P2 O4 1.526(8) .
P2 O2 1.556(10) .
P2 O14 1.560(12) .
P3 O8 1.448(8) .
P3 O10 1.470(10) 3_657
P3 O13 1.610(10) 2_747
P3 O2 1.612(10) 4_466
P4 O3 1.436(8) .
P4 O5 1.485(7) .
P4 O6 1.593(15) .
P4 O4 1.622(12) .
P5 O11 1.439(10) 3_757
P5 O9 1.497(9) .
P5 O14 1.586(12) 4_566
P5 O1 1.600(10) 2_747
O1 P5 1.600(10) 2_757
O2 P3 1.612(10) 4_665
O3 Nd1 2.461(11) 3_757
O7 P2 1.424(8) 3_767
O10 P3 1.470(10) 3_657
O11 P5 1.439(10) 3_757
O12 P1 1.455(8) 3_767
O13 P3 1.610(10) 2_757
O14 P5 1.586(12) 4_565

_cod_database_fobs_code 1560975
